data_4037635
loop_
_publ_author_name
'Marafon, Giulia'
'Moretto, Alessandro'
'Zanuy, David'
'Alem\'an, Carlos'
'Crisma, Marco'
'Toniolo, Claudio'

_publ_section_title
;
 Effect on the Conformation of a Terminally Blocked, (<i>E</i>)
 \b,\g-Unsaturated \d-Amino Acid Residue Induced by Carbon Methylation.
;
_journal_name_full 'The Journal of organic chemistry'
_journal_paper_doi 10.1021/acs.joc.9b02544
_journal_year 2019
_chemical_formula_sum 'C13 H23 N5 O2'
_chemical_formula_weight 281.36
_chemical_name_common
;
 Azidocarbonyl-5-amino-2,2,5,5-tetramethyl-pent-3-(E)-enoyl-NHiPr
;
_space_group_crystal_system triclinic
_space_group_IT_number 2
_space_group_name_Hall '-P 1'
_space_group_name_H-M_alt 'P -1'
_atom_sites_solution_hydrogens geom
_atom_sites_solution_primary dual
_audit_creation_method SHELXL-2014/7
_cell_angle_alpha 107.580(3)
_cell_angle_beta 91.726(3)
_cell_angle_gamma 106.465(3)
_cell_formula_units_Z 2
_cell_length_a 9.1653(3)
_cell_length_b 9.4255(3)
_cell_length_c 10.5148(3)
_cell_measurement_reflns_used 6995
_cell_measurement_temperature 293(2)
_cell_measurement_theta_max 72.795
_cell_measurement_theta_min 4.450
_cell_volume 823.74(5)
_computing_cell_refinement 'CrysAlisPro 1.171.38.46 (Rigaku OD, 2015)'
_computing_data_collection 'CrysAlisPro 1.171.38.46 (Rigaku OD, 2015)'
_computing_data_reduction 'CrysAlisPro 1.171.38.46 (Rigaku OD, 2015)'
_computing_structure_refinement 'SHELXL-2014/7 (Sheldrick, 2015)'
_computing_structure_solution 'SIR2014 (Burla et al., 2015)'
_diffrn_ambient_temperature 293(2)
_diffrn_detector_area_resol_mean 16.1274
_diffrn_measured_fraction_theta_full 0.999
_diffrn_measured_fraction_theta_max 0.996
_diffrn_measurement_device_type 'Xcalibur, Eos, Gemini'
_diffrn_measurement_method '\w scans'
_diffrn_radiation_type CuK\a
_diffrn_radiation_wavelength 1.54184
_diffrn_reflns_av_R_equivalents 0.0168
_diffrn_reflns_av_unetI/netI 0.0138
_diffrn_reflns_Laue_measured_fraction_full 0.999
_diffrn_reflns_Laue_measured_fraction_max 0.996
_diffrn_reflns_limit_h_max 11
_diffrn_reflns_limit_h_min -11
_diffrn_reflns_limit_k_max 11
_diffrn_reflns_limit_k_min -11
_diffrn_reflns_limit_l_max 10
_diffrn_reflns_limit_l_min -13
_diffrn_reflns_number 13055
_diffrn_reflns_point_group_measured_fraction_full 0.999
_diffrn_reflns_point_group_measured_fraction_max 0.996
_diffrn_reflns_theta_full 67.684
_diffrn_reflns_theta_max 72.814
_diffrn_reflns_theta_min 4.447
_diffrn_source 'fine-focus sealed X-ray tube'
_exptl_absorpt_coefficient_mu 0.645
_exptl_absorpt_correction_T_max 1.00000
_exptl_absorpt_correction_T_min 0.80313
_exptl_absorpt_correction_type multi-scan
_exptl_absorpt_process_details
;
CrysAlisPro 1.171.38.46 (Rigaku Oxford Diffraction, 2015)
Empirical absorption correction using spherical harmonics,
 implemented in SCALE3 ABSPACK scaling algorithm.
;
_exptl_crystal_colour colourless
_exptl_crystal_density_diffrn 1.134
_exptl_crystal_description block
_exptl_crystal_F_000 304
_exptl_crystal_size_max 0.500
_exptl_crystal_size_mid 0.400
_exptl_crystal_size_min 0.200
_refine_diff_density_max 0.303
_refine_diff_density_min -0.217
_refine_diff_density_rms 0.039
_refine_ls_extinction_method none
_refine_ls_goodness_of_fit_ref 1.079
_refine_ls_hydrogen_treatment constr
_refine_ls_matrix_type full
_refine_ls_number_parameters 203
_refine_ls_number_reflns 3269
_refine_ls_number_restraints 44
_refine_ls_restrained_S_all 1.136
_refine_ls_R_factor_all 0.0550
_refine_ls_R_factor_gt 0.0523
_refine_ls_shift/su_max 0.000
_refine_ls_shift/su_mean 0.000
_refine_ls_structure_factor_coef Fsqd
_refine_ls_weighting_details 'w=1/[\s^2^(Fo^2^)+(0.0893P)^2^+0.1255P] where P=(Fo^2^+2Fc^2^)/3'
_refine_ls_weighting_scheme calc
_refine_ls_wR_factor_gt 0.1533
_refine_ls_wR_factor_ref 0.1567
_reflns_Friedel_coverage 0.000
_reflns_number_gt 2981
_reflns_number_total 3269
_reflns_threshold_expression 'I > 2\s(I)'
_cod_data_source_file jo9b02544_si_004.cif
_cod_data_source_block mc310
_cod_original_cell_volume 823.73(5)
_cod_database_code 4037635
_shelx_shelxl_version_number 2014/7
_shelx_space_group_comment
;
The symmetry employed for this shelxl refinement is uniquely defined
by the following loop, which should always be used as a source of
symmetry information in preference to the above space-group names.
They are only intended as comments.
;
_shelx_estimated_absorpt_t_min 0.739
_shelx_estimated_absorpt_t_max 0.882

loop_
_space_group_symop_operation_xyz
'x, y, z'
'-x, -y, -z'

loop_
_atom_site_label
_atom_site_type_symbol
_atom_site_fract_x
_atom_site_fract_y
_atom_site_fract_z
_atom_site_U_iso_or_equiv
_atom_site_adp_type
_atom_site_occupancy
_atom_site_site_symmetry_order
_atom_site_calc_flag
_atom_site_refinement_flags_posn
_atom_site_refinement_flags_adp
_atom_site_refinement_flags_occupancy
_atom_site_disorder_assembly
_atom_site_disorder_group
N03 N 0.2456(2) 0.5465(3) 0.9155(3) 0.1094(7) Uani 1 1 d . . . . .
N02 N 0.35204(19) 0.52601(18) 0.87741(17) 0.0754(4) Uani 1 1 d . . . . .
N01 N 0.46894(19) 0.49331(18) 0.83901(18) 0.0751(4) Uani 1 1 d . . . . .
C0 C 0.55699(18) 0.60047(16) 0.77701(15) 0.0538(3) Uani 1 1 d . . . . .
O0 O 0.51573(13) 0.70571(12) 0.76093(12) 0.0633(3) Uani 1 1 d . . . . .
N1 N 0.68366(16) 0.56449(14) 0.74313(14) 0.0588(4) Uani 1 1 d . . . . .
H1 H 0.7019 0.4899 0.7652 0.071 Uiso 1 1 calc R U . . .
C1D C 0.79503(17) 0.64566(15) 0.66960(16) 0.0535(4) Uani 1 1 d . . . . .
C1D1 C 0.7275(2) 0.59515(18) 0.52357(18) 0.0698(5) Uani 1 1 d . . . . .
H1D1 H 0.6988 0.4833 0.4860 0.105 Uiso 1 1 calc R U . . .
H1D2 H 0.8024 0.6415 0.4741 0.105 Uiso 1 1 calc R U . . .
H1D3 H 0.6385 0.6287 0.5182 0.105 Uiso 1 1 calc R U . . .
C1D2 C 0.9393(2) 0.5961(2) 0.6807(2) 0.0780(6) Uani 1 1 d . . . . .
H1D4 H 0.9787 0.6260 0.7737 0.117 Uiso 1 1 calc R U . . .
H1D5 H 1.0155 0.6466 0.6346 0.117 Uiso 1 1 calc R U . . .
H1D6 H 0.9139 0.4848 0.6407 0.117 Uiso 1 1 calc R U . . .
C1G C 0.83621(16) 0.81982(15) 0.74098(14) 0.0492(3) Uani 1 1 d . . . . .
H1G H 0.8642 0.8543 0.8335 0.059 Uiso 1 1 calc R U . . .
C1B C 0.83628(15) 0.92691(14) 0.68524(14) 0.0450(3) Uani 1 1 d . . . . .
H1B H 0.8114 0.8919 0.5923 0.054 Uiso 1 1 calc R U . . .
C1A C 0.87210(15) 1.10044(15) 0.75480(14) 0.0469(3) Uani 1 1 d . . . . .
C1A1 C 0.98763(18) 1.18767(18) 0.68107(19) 0.0633(4) Uani 1 1 d . . . . .
H1A1 H 1.0819 1.1635 0.6876 0.095 Uiso 1 1 calc R U . . .
H1A2 H 1.0065 1.2982 0.7212 0.095 Uiso 1 1 calc R U . . .
H1A3 H 0.9469 1.1561 0.5882 0.095 Uiso 1 1 calc R U . . .
C1A2 C 0.9345(2) 1.15311(19) 0.90373(17) 0.0633(4) Uani 1 1 d . . . . .
H1A4 H 0.8593 1.1023 0.9505 0.095 Uiso 1 1 calc R U . . .
H1A5 H 0.9567 1.2644 0.9416 0.095 Uiso 1 1 calc R U . . .
H1A6 H 1.0266 1.1257 0.9125 0.095 Uiso 1 1 calc R U . . .
C1 C 0.72335(16) 1.14617(15) 0.74821(15) 0.0496(3) Uani 1 1 d . . . . .
O1 O 0.72842(14) 1.27566(13) 0.74432(16) 0.0773(4) Uani 1 1 d . . . . .
NT N 0.59329(13) 1.04003(14) 0.75058(15) 0.0591(4) Uani 1 1 d D U . . .
HT H 0.5974 0.9505 0.7519 0.071 Uiso 1 1 calc R U . . .
CT1 C 0.44331(18) 1.0662(2) 0.75110(18) 0.0669(4) Uani 1 1 d D U . . .
HT1 H 0.4520 1.1550 0.7186 0.080 Uiso 0.5 1 calc R U P A 1
HT1' H 0.4598 1.1780 0.7678 0.080 Uiso 0.5 1 calc R U P B 2
CT2 C 0.3988(8) 1.1082(9) 0.8865(5) 0.105(2) Uani 0.5 1 d D U P C 1
HT2A H 0.4096 1.0338 0.9285 0.157 Uiso 0.5 1 calc R U P C 1
HT2B H 0.2939 1.1078 0.8811 0.157 Uiso 0.5 1 calc R U P C 1
HT2C H 0.4635 1.2107 0.9387 0.157 Uiso 0.5 1 calc R U P C 1
CT3 C 0.3266(7) 0.9238(7) 0.6506(6) 0.097(2) Uani 0.5 1 d D U P C 1
HT3A H 0.3154 0.8342 0.6794 0.146 Uiso 0.5 1 calc R U P C 1
HT3B H 0.3614 0.9044 0.5636 0.146 Uiso 0.5 1 calc R U P C 1
HT3C H 0.2295 0.9429 0.6455 0.146 Uiso 0.5 1 calc R U P C 1
CT2' C 0.3646(6) 1.0221(7) 0.8653(5) 0.0866(15) Uani 0.5 1 d D U P C 2
HT2D H 0.2687 1.0447 0.8686 0.130 Uiso 0.5 1 calc R U P C 2
HT2E H 0.4292 1.0813 0.9490 0.130 Uiso 0.5 1 calc R U P C 2
HT2F H 0.3461 0.9125 0.8502 0.130 Uiso 0.5 1 calc R U P C 2
CT3' C 0.3480(8) 0.9792(13) 0.6200(5) 0.173(5) Uani 0.5 1 d D U P C 2
HT3D H 0.3853 1.0297 0.5553 0.260 Uiso 0.5 1 calc R U P C 2
HT3E H 0.2436 0.9773 0.6289 0.260 Uiso 0.5 1 calc R U P C 2
HT3F H 0.3531 0.8741 0.5902 0.260 Uiso 0.5 1 calc R U P C 2

loop_
_atom_site_aniso_label
_atom_site_aniso_U_11
_atom_site_aniso_U_22
_atom_site_aniso_U_33
_atom_site_aniso_U_23
_atom_site_aniso_U_13
_atom_site_aniso_U_12
N03 0.0804(12) 0.1047(15) 0.1387(18) 0.0286(13) 0.0503(12) 0.0295(11)
N02 0.0758(10) 0.0655(9) 0.0907(10) 0.0293(8) 0.0351(8) 0.0239(7)
N01 0.0870(10) 0.0663(9) 0.1012(11) 0.0484(8) 0.0495(9) 0.0414(8)
C0 0.0661(8) 0.0393(6) 0.0643(8) 0.0213(6) 0.0207(6) 0.0228(6)
O0 0.0648(6) 0.0495(6) 0.0930(8) 0.0338(5) 0.0241(6) 0.0311(5)
N1 0.0727(8) 0.0437(6) 0.0835(9) 0.0362(6) 0.0335(7) 0.0343(6)
C1D 0.0619(8) 0.0380(7) 0.0732(9) 0.0252(6) 0.0252(7) 0.0250(6)
C1D1 0.0881(12) 0.0447(8) 0.0699(10) 0.0130(7) 0.0259(8) 0.0144(7)
C1D2 0.0754(11) 0.0571(9) 0.1281(16) 0.0455(10) 0.0433(11) 0.0411(8)
C1G 0.0566(7) 0.0413(7) 0.0589(7) 0.0209(6) 0.0122(6) 0.0236(6)
C1B 0.0488(6) 0.0392(6) 0.0558(7) 0.0203(5) 0.0146(5) 0.0211(5)
C1A 0.0480(7) 0.0370(6) 0.0638(8) 0.0216(5) 0.0138(6) 0.0188(5)
C1A1 0.0577(8) 0.0493(8) 0.0946(12) 0.0355(8) 0.0257(8) 0.0196(6)
C1A2 0.0671(9) 0.0529(8) 0.0688(9) 0.0135(7) 0.0048(7) 0.0239(7)
C1 0.0558(7) 0.0394(6) 0.0663(8) 0.0252(6) 0.0170(6) 0.0244(6)
O1 0.0737(7) 0.0477(6) 0.1373(12) 0.0508(7) 0.0344(7) 0.0349(5)
NT 0.0497(6) 0.0473(6) 0.0988(10) 0.0393(6) 0.0187(6) 0.0255(5)
CT1 0.0555(8) 0.0643(9) 0.1034(12) 0.0435(9) 0.0201(8) 0.0342(7)
CT2 0.080(3) 0.131(5) 0.094(3) 0.002(3) 0.018(2) 0.057(4)
CT3 0.068(3) 0.105(3) 0.102(4) 0.008(3) -0.021(3) 0.034(2)
CT2' 0.076(3) 0.116(4) 0.089(3) 0.033(3) 0.030(3) 0.061(3)
CT3' 0.108(5) 0.369(14) 0.083(3) 0.067(5) 0.020(3) 0.142(7)

loop_
_atom_type_symbol
_atom_type_description
_atom_type_scat_dispersion_real
_atom_type_scat_dispersion_imag
_atom_type_scat_source
C C 0.0181 0.0091 'International Tables Vol C Tables 4.2.6.8 and 6.1.1.4'
H H 0.0000 0.0000 'International Tables Vol C Tables 4.2.6.8 and 6.1.1.4'
N N 0.0311 0.0180 'International Tables Vol C Tables 4.2.6.8 and 6.1.1.4'
O O 0.0492 0.0322 'International Tables Vol C Tables 4.2.6.8 and 6.1.1.4'

loop_
_geom_angle_atom_site_label_1
_geom_angle_atom_site_label_2
_geom_angle_atom_site_label_3
_geom_angle
N03 N02 N01 174.9(2)
N02 N01 C0 112.17(13)
O0 C0 N1 127.84(13)
O0 C0 N01 122.40(14)
N1 C0 N01 109.76(12)
C0 N1 C1D 123.64(11)
N1 C1D C1G 108.23(11)
N1 C1D C1D1 109.24(13)
C1G C1D C1D1 113.86(12)
N1 C1D C1D2 106.44(12)
C1G C1D C1D2 108.29(13)
C1D1 C1D C1D2 110.50(14)
C1B C1G C1D 126.41(14)
C1G C1B C1A 127.36(13)
C1B C1A C1A1 108.80(11)
C1B C1A C1A2 113.55(11)
C1A1 C1A C1A2 109.77(13)
C1B C1A C1 109.21(11)
C1A1 C1A C1 108.69(11)
C1A2 C1A C1 106.70(11)
O1 C1 NT 122.65(13)
O1 C1 C1A 120.56(12)
NT C1 C1A 116.77(10)
C1 NT CT1 124.00(12)
CT2 CT1 NT 112.0(3)
NT CT1 CT3' 111.2(4)
CT2 CT1 CT3 113.8(4)
NT CT1 CT3 108.9(3)
NT CT1 CT2' 109.6(2)
CT3' CT1 CT2' 111.7(4)

loop_
_geom_bond_atom_site_label_1
_geom_bond_atom_site_label_2
_geom_bond_distance
N03 N02 1.110(2)
N02 N01 1.243(2)
N01 C0 1.4366(19)
C0 O0 1.2106(17)
C0 N1 1.3285(19)
N1 C1D 1.4789(18)
C1D C1G 1.5126(18)
C1D C1D1 1.517(2)
C1D C1D2 1.534(2)
C1G C1B 1.3113(18)
C1B C1A 1.5088(17)
C1A C1A1 1.5295(19)
C1A C1A2 1.530(2)
C1A C1 1.5475(17)
C1 O1 1.2213(16)
C1 NT 1.3279(18)
NT CT1 1.4635(17)
CT1 CT2 1.461(4)
CT1 CT3' 1.475(4)
CT1 CT3 1.524(4)
CT1 CT2' 1.523(4)

loop_
_geom_hbond_atom_site_label_D
_geom_hbond_atom_site_label_H
_geom_hbond_atom_site_label_A
_geom_hbond_distance_DH
_geom_hbond_distance_HA
_geom_hbond_distance_DA
_geom_hbond_angle_DHA
_geom_hbond_site_symmetry_A
NT HT O0 0.86 2.25 3.0641(15) 158.7 .
N1 H1 O1 0.86 2.05 2.8694(15) 159.3 1_545

loop_
_geom_torsion_atom_site_label_1
_geom_torsion_atom_site_label_2
_geom_torsion_atom_site_label_3
_geom_torsion_atom_site_label_4
_geom_torsion
_geom_torsion_publ_flag
N02 N01 C0 O0 -2.6(3) ?
N02 N01 C0 N1 177.33(16) ?
O0 C0 N1 C1D -3.9(3) ?
N01 C0 N1 C1D 176.09(14) y
C0 N1 C1D C1G 50.7(2) y
C0 N1 C1D C1D1 -73.78(18) ?
C0 N1 C1D C1D2 166.89(16) ?
N1 C1D C1G C1B -130.52(15) y
C1D1 C1D C1G C1B -8.8(2) ?
C1D2 C1D C1G C1B 114.48(17) ?
C1D C1G C1B C1A 177.94(12) y
C1G C1B C1A C1A1 131.02(15) ?
C1G C1B C1A C1A2 8.5(2) ?
C1G C1B C1A C1 -110.48(15) y
C1B C1A C1 O1 -149.28(15) ?
C1A1 C1A C1 O1 -30.72(19) ?
C1A2 C1A C1 O1 87.60(17) ?
C1B C1A C1 NT 32.42(17) y
C1A1 C1A C1 NT 150.98(14) ?
C1A2 C1A C1 NT -90.70(16) ?
O1 C1 NT CT1 -1.1(3) ?
C1A C1 NT CT1 177.21(14) y
C1 NT CT1 CT2 -98.3(4) ?
C1 NT CT1 CT3' 107.2(5) ?
C1 NT CT1 CT3 135.0(3) ?
C1 NT CT1 CT2' -128.9(3) ?
